data_4066184
loop_
_publ_author_name
'\<St\<epni\<cka, Petr'
'Schulz, Ji\<r\'i'
'Klemann, Thorsten'
'Siemeling, Ulrich'
'C\'isa\<rov\'a, Ivana'

_publ_section_title
;
 Synthesis, Structural Characterization, and Catalytic Evaluation of
 Palladium Complexes with Homologous Ferrocene-Based Pyridylphosphine
 Ligands
;
_journal_issue 14
_journal_name_full Organometallics
_journal_page_first 3187
_journal_paper_doi 10.1021/om100339p
_journal_volume 29
_journal_year 2010
_chemical_formula_moiety 'C56 H48 Cl2 Fe2 N2 P2 Pd'
_chemical_formula_sum 'C56 H48 Cl2 Fe2 N2 P2 Pd'
_chemical_formula_weight 1099.90
_chemical_name_systematic
; 
 ? 
;
_space_group_IT_number 2
_symmetry_cell_setting triclinic
_symmetry_space_group_name_Hall '-P 1'
_symmetry_space_group_name_H-M 'P -1'
_atom_sites_solution_hydrogens geom
_atom_sites_solution_primary direct
_atom_sites_solution_secondary difmap
_audit_creation_method SHELXL-97
_cell_angle_alpha 66.8117(7)
_cell_angle_beta 72.6510(6)
_cell_angle_gamma 77.0771(7)
_cell_formula_units_Z 1
_cell_length_a 9.94370(10)
_cell_length_b 10.99230(10)
_cell_length_c 12.0044(2)
_cell_measurement_reflns_used 28837
_cell_measurement_temperature 150(2)
_cell_measurement_theta_max 27.48
_cell_measurement_theta_min 1.00
_cell_volume 1142.79(3)
_computing_cell_refinement 'HKL Scalepack (Otwinowski & Minor, 1997)'
_computing_data_collection 'Collect (Nonius BV, 1997-2000)'
_computing_data_reduction 'HKL Denzo and Scalepack (Otwinowski & Minor, 1997)'
_computing_molecular_graphics 'PLATON (Spek, 2001)'
_computing_structure_refinement 'SHELXL-97 (Sheldrick, 1997)'
_computing_structure_solution 'SIR97 (Altomare et al., 1994)'
_diffrn_ambient_temperature 150(2)
_diffrn_detector_area_resol_mean 9.091
_diffrn_measured_fraction_theta_full 0.995
_diffrn_measured_fraction_theta_max 0.995
_diffrn_measurement_device_type KappaCCD
_diffrn_measurement_method '\w and \p scans to fill the Ewald sphere'
_diffrn_radiation_monochromator 'horizontally mounted graphite crystal'
_diffrn_radiation_source 'fine-focus sealed tube'
_diffrn_radiation_type MoK\a
_diffrn_radiation_wavelength 0.71073
_diffrn_reflns_av_R_equivalents 0.0315
_diffrn_reflns_av_sigmaI/netI 0.0155
_diffrn_reflns_limit_h_max 12
_diffrn_reflns_limit_h_min -12
_diffrn_reflns_limit_k_max 14
_diffrn_reflns_limit_k_min -14
_diffrn_reflns_limit_l_max 15
_diffrn_reflns_limit_l_min -15
_diffrn_reflns_number 41724
_diffrn_reflns_theta_full 27.57
_diffrn_reflns_theta_max 27.57
_diffrn_reflns_theta_min 1.90
_diffrn_standards_number 0
_exptl_absorpt_coefficient_mu 1.245
_exptl_absorpt_correction_T_max 0.815
_exptl_absorpt_correction_T_min 0.615
_exptl_absorpt_correction_type integration
_exptl_absorpt_process_details
;
Gaussian integration (Coppens, 1970)
;
_exptl_crystal_colour red
_exptl_crystal_density_diffrn 1.598
_exptl_crystal_density_method 'not measured'
_exptl_crystal_description block
_exptl_crystal_F_000 560
_exptl_crystal_size_max 0.43
_exptl_crystal_size_mid 0.42
_exptl_crystal_size_min 0.20
_refine_diff_density_max 0.390
_refine_diff_density_min -0.639
_refine_diff_density_rms 0.059
_refine_ls_extinction_method none
_refine_ls_goodness_of_fit_ref 1.065
_refine_ls_hydrogen_treatment constr
_refine_ls_matrix_type full
_refine_ls_number_parameters 295
_refine_ls_number_reflns 5249
_refine_ls_number_restraints 0
_refine_ls_restrained_S_all 1.065
_refine_ls_R_factor_all 0.0235
_refine_ls_R_factor_gt 0.0218
_refine_ls_shift/su_max 0.001
_refine_ls_shift/su_mean 0.000
_refine_ls_structure_factor_coef Fsqd
_refine_ls_weighting_details 'calc w=1/[\s^2^(Fo^2^)+(0.0208P)^2^+0.8933P] where P=(Fo^2^+2Fc^2^)/3'
_refine_ls_weighting_scheme calc
_refine_ls_wR_factor_gt 0.0514
_refine_ls_wR_factor_ref 0.0524
_reflns_number_gt 4978
_reflns_number_total 5249
_reflns_threshold_expression >2sigma(I)
_cod_data_source_file om100339p_si_002.cif
_cod_data_source_block ps307b
_cod_depositor_comments
;
The following automatic conversions were performed:
'_atom_site_symetry_multiplicity' tag replaced with
'_atom_site_symmetry_multiplicity'.

Automatic conversion script
Id: cif_correct_tags 1440 2010-10-19 06:21:57Z saulius 
;
_cod_original_cell_volume 1142.79(2)
_cod_original_sg_symbol_H-M P-1
_cod_database_code 4066184

loop_
_symmetry_equiv_pos_as_xyz
'x, y, z'
'-x, -y, -z'

loop_
_atom_site_label
_atom_site_type_symbol
_atom_site_fract_x
_atom_site_fract_y
_atom_site_fract_z
_atom_site_U_iso_or_equiv
_atom_site_adp_type
_atom_site_occupancy
_atom_site_symmetry_multiplicity
_atom_site_calc_flag
_atom_site_refinement_flags
Pd Pd 1.0000 0.0000 0.0000 0.01316(5) Uani 1 2 d S
Fe Fe 0.58942(2) 0.20064(2) 0.162024(19) 0.01520(5) Uani 1 1 d .
Cl Cl 0.87982(4) -0.14023(4) -0.02541(4) 0.02083(8) Uani 1 1 d .
P P 0.85021(4) 0.18009(4) -0.10299(3) 0.01333(8) Uani 1 1 d .
N N 0.31914(18) 0.24998(15) 0.56747(14) 0.0320(3) Uani 1 1 d .
C1 C 0.67061(15) 0.19697(14) -0.01424(13) 0.0155(3) Uani 1 1 d .
C2 C 0.57852(16) 0.31888(15) -0.01691(14) 0.0181(3) Uani 1 1 d .
H2 H 0.6042 0.4047 -0.0587 0.022 Uiso 1 1 calc R
C3 C 0.44137(16) 0.28506(17) 0.05560(15) 0.0218(3) Uani 1 1 d .
H3 H 0.3618 0.3451 0.0697 0.026 Uiso 1 1 calc R
C4 C 0.44655(17) 0.14406(17) 0.10282(15) 0.0223(3) Uani 1 1 d .
H4 H 0.3707 0.0961 0.1527 0.027 Uiso 1 1 calc R
C5 C 0.58732(16) 0.08846(15) 0.06098(14) 0.0185(3) Uani 1 1 d .
H5 H 0.6197 -0.0018 0.0790 0.022 Uiso 1 1 calc R
C6 C 0.51377(18) 0.26388(16) 0.31148(14) 0.0221(3) Uani 1 1 d .
C7 C 0.53383(18) 0.12239(16) 0.35307(14) 0.0220(3) Uani 1 1 d .
H7 H 0.4637 0.0668 0.4011 0.026 Uiso 1 1 calc R
C8 C 0.67870(18) 0.08014(16) 0.30897(14) 0.0228(3) Uani 1 1 d .
H8 H 0.7200 -0.0077 0.3233 0.027 Uiso 1 1 calc R
C9 C 0.74980(17) 0.19527(18) 0.23912(15) 0.0239(3) Uani 1 1 d .
H9 H 0.8456 0.1962 0.1993 0.029 Uiso 1 1 calc R
C10 C 0.64822(19) 0.30904(17) 0.24086(15) 0.0239(3) Uani 1 1 d .
H10 H 0.6663 0.3974 0.2026 0.029 Uiso 1 1 calc R
C11 C 0.3747(2) 0.3467(2) 0.34077(16) 0.0330(4) Uani 1 1 d .
H11A H 0.2986 0.3061 0.3389 0.040 Uiso 1 1 calc R
H11B H 0.3757 0.4347 0.2768 0.040 Uiso 1 1 calc R
C12 C 0.34449(17) 0.36056(17) 0.46720(15) 0.0247(3) Uani 1 1 d .
C13 C 0.2948(2) 0.26061(19) 0.67935(16) 0.0312(4) Uani 1 1 d .
H13 H 0.2779 0.1841 0.7495 0.037 Uiso 1 1 calc R
C14 C 0.29311(19) 0.3768(2) 0.69766(17) 0.0307(4) Uani 1 1 d .
H14 H 0.2774 0.3785 0.7774 0.037 Uiso 1 1 calc R
C15 C 0.3155(2) 0.4906(2) 0.59388(19) 0.0346(4) Uani 1 1 d .
H15 H 0.3133 0.5718 0.6021 0.042 Uiso 1 1 calc R
C16 C 0.34137(19) 0.48194(18) 0.47704(17) 0.0302(4) Uani 1 1 d .
H16 H 0.3565 0.5576 0.4058 0.036 Uiso 1 1 calc R
C17 C 0.83098(16) 0.15913(14) -0.24044(13) 0.0167(3) Uani 1 1 d .
C18 C 0.95436(18) 0.13232(16) -0.32443(15) 0.0224(3) Uani 1 1 d .
H18 H 1.0424 0.1218 -0.3074 0.027 Uiso 1 1 calc R
C19 C 0.9460(2) 0.12135(17) -0.43332(16) 0.0289(4) Uani 1 1 d .
H19 H 1.0286 0.1056 -0.4902 0.035 Uiso 1 1 calc R
C20 C 0.8147(2) 0.13393(18) -0.45740(16) 0.0318(4) Uani 1 1 d .
H20 H 0.8093 0.1260 -0.5302 0.038 Uiso 1 1 calc R
C21 C 0.6919(2) 0.15813(18) -0.37371(17) 0.0296(4) Uani 1 1 d .
H21 H 0.6040 0.1652 -0.3897 0.036 Uiso 1 1 calc R
C22 C 0.69943(17) 0.17199(16) -0.26508(15) 0.0214(3) Uani 1 1 d .
H22 H 0.6167 0.1898 -0.2094 0.026 Uiso 1 1 calc R
C23 C 0.89817(15) 0.34993(14) -0.16442(13) 0.0157(3) Uani 1 1 d .
C24 C 0.89517(16) 0.41209(15) -0.08157(14) 0.0198(3) Uani 1 1 d .
H24 H 0.8727 0.3656 0.0039 0.024 Uiso 1 1 calc R
C25 C 0.92549(17) 0.54270(16) -0.12614(16) 0.0225(3) Uani 1 1 d .
H25 H 0.9210 0.5838 -0.0704 0.027 Uiso 1 1 calc R
C26 C 0.96230(18) 0.61200(16) -0.25315(16) 0.0258(3) Uani 1 1 d .
H26 H 0.9835 0.6991 -0.2828 0.031 Uiso 1 1 calc R
C27 C 0.96732(19) 0.55089(17) -0.33566(16) 0.0271(3) Uani 1 1 d .
H27 H 0.9927 0.5970 -0.4210 0.032 Uiso 1 1 calc R
C28 C 0.93476(17) 0.42124(16) -0.29211(15) 0.0213(3) Uani 1 1 d .
H28 H 0.9374 0.3816 -0.3485 0.026 Uiso 1 1 calc R

loop_
_atom_site_aniso_label
_atom_site_aniso_U_11
_atom_site_aniso_U_22
_atom_site_aniso_U_33
_atom_site_aniso_U_23
_atom_site_aniso_U_13
_atom_site_aniso_U_12
Pd 0.01495(8) 0.01344(8) 0.01244(8) -0.00470(6) -0.00557(6) -0.00084(5)
Fe 0.01715(11) 0.01647(11) 0.01256(10) -0.00589(8) -0.00365(8) -0.00145(8)
Cl 0.02351(18) 0.01760(17) 0.02624(19) -0.00789(14) -0.01234(15) -0.00268(13)
P 0.01552(17) 0.01392(17) 0.01193(16) -0.00488(13) -0.00538(13) -0.00085(13)
N 0.0430(9) 0.0275(8) 0.0224(7) -0.0093(6) -0.0065(6) 0.0013(7)
C1 0.0178(7) 0.0181(7) 0.0124(6) -0.0060(5) -0.0056(5) -0.0014(5)
C2 0.0207(7) 0.0188(7) 0.0146(7) -0.0052(6) -0.0074(6) 0.0011(6)
C3 0.0182(7) 0.0280(8) 0.0205(7) -0.0101(6) -0.0076(6) 0.0016(6)
C4 0.0187(7) 0.0310(8) 0.0205(7) -0.0103(7) -0.0042(6) -0.0078(6)
C5 0.0216(7) 0.0198(7) 0.0171(7) -0.0083(6) -0.0050(6) -0.0043(6)
C6 0.0286(8) 0.0241(8) 0.0135(7) -0.0092(6) -0.0054(6) 0.0025(6)
C7 0.0284(8) 0.0233(8) 0.0125(7) -0.0035(6) -0.0046(6) -0.0048(6)
C8 0.0305(8) 0.0220(8) 0.0169(7) -0.0078(6) -0.0112(6) 0.0045(6)
C9 0.0224(8) 0.0367(9) 0.0171(7) -0.0129(7) -0.0062(6) -0.0040(7)
C10 0.0359(9) 0.0233(8) 0.0170(7) -0.0088(6) -0.0069(7) -0.0082(7)
C11 0.0370(10) 0.0366(10) 0.0210(8) -0.0138(7) -0.0097(7) 0.0144(8)
C12 0.0229(8) 0.0280(8) 0.0198(8) -0.0106(7) -0.0043(6) 0.0063(6)
C13 0.0374(10) 0.0316(9) 0.0201(8) -0.0077(7) -0.0044(7) -0.0010(7)
C14 0.0302(9) 0.0419(10) 0.0231(8) -0.0180(8) -0.0033(7) -0.0021(8)
C15 0.0390(10) 0.0339(10) 0.0369(10) -0.0207(8) -0.0046(8) -0.0065(8)
C16 0.0321(9) 0.0281(9) 0.0248(8) -0.0073(7) -0.0019(7) -0.0030(7)
C17 0.0238(7) 0.0134(6) 0.0146(7) -0.0048(5) -0.0073(6) -0.0019(5)
C18 0.0262(8) 0.0222(8) 0.0204(7) -0.0103(6) -0.0058(6) -0.0005(6)
C19 0.0428(10) 0.0247(8) 0.0190(8) -0.0116(7) -0.0030(7) -0.0022(7)
C20 0.0589(12) 0.0250(8) 0.0191(8) -0.0097(7) -0.0172(8) -0.0056(8)
C21 0.0408(10) 0.0279(9) 0.0283(9) -0.0086(7) -0.0208(8) -0.0049(7)
C22 0.0247(8) 0.0217(7) 0.0198(7) -0.0063(6) -0.0096(6) -0.0029(6)
C23 0.0146(6) 0.0151(7) 0.0174(7) -0.0050(5) -0.0056(5) -0.0004(5)
C24 0.0228(7) 0.0194(7) 0.0185(7) -0.0060(6) -0.0077(6) -0.0026(6)
C25 0.0242(8) 0.0204(7) 0.0279(8) -0.0105(6) -0.0111(6) -0.0020(6)
C26 0.0274(8) 0.0181(7) 0.0313(9) -0.0034(7) -0.0109(7) -0.0060(6)
C27 0.0325(9) 0.0224(8) 0.0209(8) -0.0005(6) -0.0044(7) -0.0088(7)
C28 0.0244(8) 0.0207(7) 0.0187(7) -0.0065(6) -0.0054(6) -0.0028(6)

loop_
_atom_type_symbol
_atom_type_description
_atom_type_scat_dispersion_real
_atom_type_scat_dispersion_imag
_atom_type_scat_source
C C 0.0033 0.0016 'International Tables Vol C Tables 4.2.6.8 and 6.1.1.4'
H H 0.0000 0.0000 'International Tables Vol C Tables 4.2.6.8 and 6.1.1.4'
P P 0.1023 0.0942 'International Tables Vol C Tables 4.2.6.8 and 6.1.1.4'
Fe Fe 0.3463 0.8444 'International Tables Vol C Tables 4.2.6.8 and 6.1.1.4'
N N 0.0061 0.0033 'International Tables Vol C Tables 4.2.6.8 and 6.1.1.4'
Cl Cl 0.1484 0.1585 'International Tables Vol C Tables 4.2.6.8 and 6.1.1.4'
Pd Pd -0.9988 1.0072 'International Tables Vol C Tables 4.2.6.8 and 6.1.1.4'

loop_
_exptl_crystal_face_index_h
_exptl_crystal_face_index_k
_exptl_crystal_face_index_l
_exptl_crystal_face_perp_dist
0 0 1 0.090
0 0 -1 0.090
4 0 1 0.217
0 3 1 0.199
0 -3 -1 0.223
-11 0 1 0.136
19 1 -20 0.161

loop_
_geom_angle_atom_site_label_1
_geom_angle_atom_site_label_2
_geom_angle_atom_site_label_3
_geom_angle
_geom_angle_site_symmetry_1
_geom_angle_site_symmetry_3
Cl Pd Cl 180.000(17) 2_755 .
Cl Pd P 91.893(12) 2_755 .
Cl Pd P 88.107(12) . .
Cl Pd P 88.107(12) 2_755 2_755
Cl Pd P 91.893(12) . 2_755
P Pd P 180.00(3) . 2_755
C1 Fe C10 127.08(6) . .
C1 Fe C2 41.21(6) . .
C10 Fe C2 108.58(6) . .
C1 Fe C5 41.21(6) . .
C10 Fe C5 164.64(7) . .
C2 Fe C5 68.99(6) . .
C1 Fe C9 110.18(6) . .
C10 Fe C9 40.69(7) . .
C2 Fe C9 123.25(6) . .
C5 Fe C9 127.00(6) . .
C1 Fe C7 156.31(6) . .
C10 Fe C7 68.16(6) . .
C2 Fe C7 159.84(6) . .
C5 Fe C7 119.51(6) . .
C9 Fe C7 68.16(6) . .
C1 Fe C6 162.79(6) . .
C10 Fe C6 40.81(7) . .
C2 Fe C6 124.01(6) . .
C5 Fe C6 153.30(6) . .
C9 Fe C6 68.59(6) . .
C7 Fe C6 40.50(6) . .
C1 Fe C8 122.77(6) . .
C10 Fe C8 68.14(7) . .
C2 Fe C8 158.68(7) . .
C5 Fe C8 108.27(6) . .
C9 Fe C8 40.48(7) . .
C7 Fe C8 40.40(6) . .
C6 Fe C8 68.24(6) . .
C1 Fe C3 68.69(6) . .
C10 Fe C3 120.33(7) . .
C2 Fe C3 40.50(6) . .
C5 Fe C3 68.36(6) . .
C9 Fe C3 156.92(7) . .
C7 Fe C3 122.54(6) . .
C6 Fe C3 105.37(6) . .
C8 Fe C3 159.86(7) . .
C1 Fe C4 68.58(6) . .
C10 Fe C4 154.01(7) . .
C2 Fe C4 68.19(6) . .
C5 Fe C4 40.50(6) . .
C9 Fe C4 162.44(7) . .
C7 Fe C4 105.55(7) . .
C6 Fe C4 118.03(7) . .
C8 Fe C4 124.33(7) . .
C3 Fe C4 40.30(7) . .
C1 P C17 103.68(7) . .
C1 P C23 103.03(7) . .
C17 P C23 102.93(7) . .
C1 P Pd 114.98(5) . .
C17 P Pd 110.38(5) . .
C23 P Pd 120.02(5) . .
C13 N C12 117.19(16) . .
C2 C1 C5 107.42(13) . .
C2 C1 P 127.17(11) . .
C5 C1 P 124.98(11) . .
C2 C1 Fe 69.64(8) . .
C5 C1 Fe 69.69(8) . .
P C1 Fe 131.74(8) . .
C3 C2 C1 107.93(13) . .
C3 C2 Fe 70.17(9) . .
C1 C2 Fe 69.14(8) . .
C3 C2 H2 126.0 . .
C1 C2 H2 126.0 . .
Fe C2 H2 126.2 . .
C4 C3 C2 108.39(14) . .
C4 C3 Fe 70.01(9) . .
C2 C3 Fe 69.33(8) . .
C4 C3 H3 125.8 . .
C2 C3 H3 125.8 . .
Fe C3 H3 126.4 . .
C3 C4 C5 108.51(14) . .
C3 C4 Fe 69.68(9) . .
C5 C4 Fe 69.21(8) . .
C3 C4 H4 125.7 . .
C5 C4 H4 125.7 . .
Fe C4 H4 126.9 . .
C4 C5 C1 107.75(13) . .
C4 C5 Fe 70.29(9) . .
C1 C5 Fe 69.10(8) . .
C4 C5 H5 126.1 . .
C1 C5 H5 126.1 . .
Fe C5 H5 126.1 . .
C7 C6 C10 107.38(14) . .
C7 C6 C11 124.67(16) . .
C10 C6 C11 127.94(16) . .
C7 C6 Fe 69.72(9) . .
C10 C6 Fe 69.37(9) . .
C11 C6 Fe 126.95(11) . .
C8 C7 C6 108.51(14) . .
C8 C7 Fe 69.93(9) . .
C6 C7 Fe 69.78(9) . .
C8 C7 H7 125.7 . .
C6 C7 H7 125.7 . .
Fe C7 H7 126.1 . .
C7 C8 C9 108.13(14) . .
C7 C8 Fe 69.67(9) . .
C9 C8 Fe 69.54(9) . .
C7 C8 H8 125.9 . .
C9 C8 H8 125.9 . .
Fe C8 H8 126.4 . .
C8 C9 C10 107.78(14) . .
C8 C9 Fe 69.98(9) . .
C10 C9 Fe 69.55(9) . .
C8 C9 H9 126.1 . .
C10 C9 H9 126.1 . .
Fe C9 H9 125.9 . .
C9 C10 C6 108.19(14) . .
C9 C10 Fe 69.76(9) . .
C6 C10 Fe 69.82(9) . .
C9 C10 H10 125.9 . .
C6 C10 H10 125.9 . .
Fe C10 H10 126.1 . .
C6 C11 C12 112.83(14) . .
C6 C11 H11A 109.0 . .
C12 C11 H11A 109.0 . .
C6 C11 H11B 109.0 . .
C12 C11 H11B 109.0 . .
H11A C11 H11B 107.8 . .
N C12 C16 122.18(16) . .
N C12 C11 116.70(16) . .
C16 C12 C11 121.11(16) . .
N C13 C14 124.48(17) . .
N C13 H13 117.8 . .
C14 C13 H13 117.8 . .
C13 C14 C15 117.77(16) . .
C13 C14 H14 121.1 . .
C15 C14 H14 121.1 . .
C14 C15 C16 118.74(17) . .
C14 C15 H15 120.6 . .
C16 C15 H15 120.6 . .
C12 C16 C15 119.59(17) . .
C12 C16 H16 120.2 . .
C15 C16 H16 120.2 . .
C22 C17 C18 119.68(14) . .
C22 C17 P 122.53(12) . .
C18 C17 P 117.77(11) . .
C19 C18 C17 120.14(16) . .
C19 C18 H18 119.9 . .
C17 C18 H18 119.9 . .
C20 C19 C18 119.98(16) . .
C20 C19 H19 120.0 . .
C18 C19 H19 120.0 . .
C21 C20 C19 120.26(15) . .
C21 C20 H20 119.9 . .
C19 C20 H20 119.9 . .
C20 C21 C22 120.11(16) . .
C20 C21 H21 119.9 . .
C22 C21 H21 119.9 . .
C17 C22 C21 119.80(16) . .
C17 C22 H22 120.1 . .
C21 C22 H22 120.1 . .
C28 C23 C24 118.51(14) . .
C28 C23 P 121.88(11) . .
C24 C23 P 119.59(11) . .
C25 C24 C23 120.51(14) . .
C25 C24 H24 119.7 . .
C23 C24 H24 119.7 . .
C26 C25 C24 120.31(15) . .
C26 C25 H25 119.8 . .
C24 C25 H25 119.8 . .
C27 C26 C25 119.59(15) . .
C27 C26 H26 120.2 . .
C25 C26 H26 120.2 . .
C26 C27 C28 120.57(15) . .
C26 C27 H27 119.7 . .
C28 C27 H27 119.7 . .
C27 C28 C23 120.50(15) . .
C27 C28 H28 119.8 . .
C23 C28 H28 119.8 . .

loop_
_geom_bond_atom_site_label_1
_geom_bond_atom_site_label_2
_geom_bond_distance
_geom_bond_site_symmetry_2
Pd Cl 2.3042(3) 2_755
Pd Cl 2.3042(3) .
Pd P 2.3490(4) .
Pd P 2.3490(3) 2_755
Fe C1 2.0407(14) .
Fe C10 2.0462(15) .
Fe C2 2.0474(15) .
Fe C5 2.0486(15) .
Fe C9 2.0490(16) .
Fe C7 2.0514(15) .
Fe C6 2.0522(15) .
Fe C8 2.0549(15) .
Fe C3 2.0585(15) .
Fe C4 2.0629(15) .
P C1 1.7976(15) .
P C17 1.8219(14) .
P C23 1.8333(15) .
N C13 1.339(2) .
N C12 1.339(2) .
C1 C2 1.439(2) .
C1 C5 1.439(2) .
C2 C3 1.421(2) .
C2 H2 0.9300 .
C3 C4 1.420(2) .
C3 H3 0.9300 .
C4 C5 1.423(2) .
C4 H4 0.9300 .
C5 H5 0.9300 .
C6 C7 1.420(2) .
C6 C10 1.429(2) .
C6 C11 1.505(2) .
C7 C8 1.418(2) .
C7 H7 0.9300 .
C8 C9 1.420(2) .
C8 H8 0.9300 .
C9 C10 1.424(2) .
C9 H9 0.9300 .
C10 H10 0.9300 .
C11 C12 1.519(2) .
C11 H11A 0.9700 .
C11 H11B 0.9700 .
C12 C16 1.378(2) .
C13 C14 1.374(3) .
C13 H13 0.9300 .
C14 C15 1.378(3) .
C14 H14 0.9300 .
C15 C16 1.386(3) .
C15 H15 0.9300 .
C16 H16 0.9300 .
C17 C22 1.391(2) .
C17 C18 1.394(2) .
C18 C19 1.387(2) .
C18 H18 0.9300 .
C19 C20 1.386(3) .
C19 H19 0.9300 .
C20 C21 1.380(3) .
C20 H20 0.9300 .
C21 C22 1.396(2) .
C21 H21 0.9300 .
C22 H22 0.9300 .
C23 C28 1.395(2) .
C23 C24 1.402(2) .
C24 C25 1.390(2) .
C24 H24 0.9300 .
C25 C26 1.384(2) .
C25 H25 0.9300 .
C26 C27 1.384(2) .
C26 H26 0.9300 .
C27 C28 1.388(2) .
C27 H27 0.9300 .
C28 H28 0.9300 .
